data_7205154
loop_
_publ_author_name
'Safin, Damir A.'
'Babashkina, Maria G.'
'Bolte, Michael'
'Klein, Axel'

_publ_section_title
;
 Versatile structures and photophysical properties of poly- and
 mononuclear CuI complexes with N-thiophosphorylated thioureas
 RNHC(S)NHP(S)(OiPr)2 and phosphanes
;
_journal_issue 2
_journal_name_full CrystEngComm
_journal_page_first 568
_journal_paper_doi 10.1039/c0ce00125b
_journal_volume 13
_journal_year 2011
_chemical_formula_moiety 'C52 H84 Cu4 N12 O8 P4 S8'
_chemical_formula_sum 'C52 H84 Cu4 N12 O8 P4 S8'
_chemical_formula_weight 1639.83
_chemical_name_systematic
;
?
;
_space_group_IT_number 88
_symmetry_cell_setting tetragonal
_symmetry_space_group_name_Hall '-I 4ad'
_symmetry_space_group_name_H-M 'I 41/a :2'
_atom_sites_solution_hydrogens geom
_atom_sites_solution_primary direct
_atom_sites_solution_secondary difmap
_audit_creation_method SHELXL-97
_cell_angle_alpha 90.00
_cell_angle_beta 90.00
_cell_angle_gamma 90.00
_cell_formula_units_Z 4
_cell_length_a 26.9217(6)
_cell_length_b 26.9217(6)
_cell_length_c 10.2810(2)
_cell_measurement_reflns_used 56340
_cell_measurement_temperature 173(2)
_cell_measurement_theta_max 26.0
_cell_measurement_theta_min 3.3
_cell_volume 7451.4(3)
_computing_cell_refinement 'X-Area (Stoe & Cie, 2001)'
_computing_data_collection 'X-Area (Stoe & Cie, 2001)'
_computing_data_reduction 'X-Area (Stoe & Cie, 2001)'
_computing_molecular_graphics 'XP in SHELXTL-Plus (Sheldrick, 1991)'
_computing_publication_material SHELXL97
_computing_structure_refinement 'SHELXL97 (Sheldrick, 2008) '
_computing_structure_solution 'SHELXS97 (Sheldrick, 2008) '
_diffrn_ambient_temperature 173(2)
_diffrn_measured_fraction_theta_full 0.998
_diffrn_measured_fraction_theta_max 0.994
_diffrn_measurement_device_type 'STOE IPDS II two-circle-diffractometer'
_diffrn_measurement_method \w
_diffrn_radiation_monochromator graphite
_diffrn_radiation_source 'fine-focus sealed tube'
_diffrn_radiation_type MoK\a
_diffrn_radiation_wavelength 0.71073
_diffrn_reflns_av_R_equivalents 0.0702
_diffrn_reflns_av_sigmaI/netI 0.0221
_diffrn_reflns_limit_h_max 32
_diffrn_reflns_limit_h_min -32
_diffrn_reflns_limit_k_max 32
_diffrn_reflns_limit_k_min -32
_diffrn_reflns_limit_l_max 12
_diffrn_reflns_limit_l_min -12
_diffrn_reflns_number 82703
_diffrn_reflns_theta_full 25.00
_diffrn_reflns_theta_max 25.66
_diffrn_reflns_theta_min 3.37
_diffrn_standards_number 0
_exptl_absorpt_coefficient_mu 1.490
_exptl_absorpt_correction_T_max 0.7162
_exptl_absorpt_correction_T_min 0.7070
_exptl_absorpt_correction_type multi-scan
_exptl_absorpt_process_details 'MULABS (Spek, 2003; Blessing, 1995)'
_exptl_crystal_colour 'light red'
_exptl_crystal_density_diffrn 1.462
_exptl_crystal_density_method 'not measured'
_exptl_crystal_description block
_exptl_crystal_F_000 3392
_exptl_crystal_size_max 0.25
_exptl_crystal_size_mid 0.25
_exptl_crystal_size_min 0.24
_refine_diff_density_max 0.410
_refine_diff_density_min -0.276
_refine_diff_density_rms 0.048
_refine_ls_extinction_method none
_refine_ls_goodness_of_fit_ref 1.089
_refine_ls_hydrogen_treatment mixed
_refine_ls_matrix_type full
_refine_ls_number_parameters 204
_refine_ls_number_reflns 3509
_refine_ls_number_restraints 0
_refine_ls_restrained_S_all 1.089
_refine_ls_R_factor_all 0.0402
_refine_ls_R_factor_gt 0.0293
_refine_ls_shift/su_max 0.003
_refine_ls_shift/su_mean 0.000
_refine_ls_structure_factor_coef Fsqd
_refine_ls_weighting_details 'calc w=1/[\s^2^(Fo^2^)+(0.0351P)^2^+3.3826P] where P=(Fo^2^+2Fc^2^)/3'
_refine_ls_weighting_scheme calc
_refine_ls_wR_factor_gt 0.0625
_refine_ls_wR_factor_ref 0.0661
_reflns_number_gt 3055
_reflns_number_total 3509
_reflns_threshold_expression I>2\s(I)
_cod_data_source_file C0CE00125B.TXT
_cod_data_source_block safin59
_cod_depositor_comments
;
The following automatic conversions were performed:
'_symmetry_cell_setting' value 'Tetragonal' changed to 'tetragonal'
according to '/home/saulius/struct/CIF-dictionaries/cif_core.dic'
dictionary named 'cif_core.dic' version 2.4.1 from 2010-06-29.

Automatic conversion script
Id: cif_fix_enum 1555 2011-01-17 13:19:09Z saulius 
;
_cod_original_sg_symbol_H-M I41/a
_cod_database_code 7205154

loop_
_symmetry_equiv_pos_as_xyz
'x, y, z'
'-x+1/2, -y, z+1/2'
'-y+3/4, x+1/4, z+1/4'
'y+3/4, -x+3/4, z+3/4'
'x+1/2, y+1/2, z+1/2'
'-x+1, -y+1/2, z+1'
'-y+5/4, x+3/4, z+3/4'
'y+5/4, -x+5/4, z+5/4'
'-x, -y, -z'
'x-1/2, y, -z-1/2'
'y-3/4, -x-1/4, -z-1/4'
'-y-3/4, x-3/4, -z-3/4'
'-x+1/2, -y+1/2, -z+1/2'
'x, y+1/2, -z'
'y-1/4, -x+1/4, -z+1/4'
'-y-1/4, x-1/4, -z-1/4'

loop_
_atom_site_label
_atom_site_type_symbol
_atom_site_fract_x
_atom_site_fract_y
_atom_site_fract_z
_atom_site_U_iso_or_equiv
_atom_site_adp_type
_atom_site_occupancy
_atom_site_symmetry_multiplicity
_atom_site_calc_flag
_atom_site_refinement_flags
_atom_site_disorder_assembly
_atom_site_disorder_group
Cu1 Cu 0.568240(10) 0.697524(10) 0.60277(3) 0.03108(9) Uani 1 1 d . . .
P1 P 0.604407(19) 0.63179(2) 0.37822(5) 0.02667(12) Uani 1 1 d . . .
S1 S 0.63561(2) 0.65379(2) 0.54255(5) 0.03196(13) Uani 1 1 d . . .
S2 S 0.500515(19) 0.682873(19) 0.48279(6) 0.03015(13) Uani 1 1 d . . .
O1 O 0.59728(6) 0.67459(6) 0.27580(15) 0.0333(3) Uani 1 1 d . . .
O2 O 0.64172(5) 0.59330(6) 0.31789(16) 0.0363(4) Uani 1 1 d . . .
N1 N 0.55149(6) 0.60302(6) 0.38327(18) 0.0279(4) Uani 1 1 d . . .
N2 N 0.46765(7) 0.59391(7) 0.42232(19) 0.0292(4) Uani 1 1 d . . .
H2 H 0.4434(10) 0.6081(10) 0.451(3) 0.039(7) Uiso 1 1 d . . .
C1 C 0.50973(7) 0.62131(8) 0.4252(2) 0.0259(4) Uani 1 1 d . . .
C2 C 0.62186(10) 0.72328(9) 0.2786(2) 0.0427(6) Uani 1 1 d . . .
H2A H 0.6228 0.7356 0.3703 0.051 Uiso 1 1 calc R . .
C3 C 0.67418(12) 0.71840(14) 0.2288(3) 0.0728(10) Uani 1 1 d . . .
H3A H 0.6931 0.6963 0.2863 0.109 Uiso 1 1 calc R . .
H3B H 0.6899 0.7512 0.2269 0.109 Uiso 1 1 calc R . .
H3C H 0.6736 0.7045 0.1407 0.109 Uiso 1 1 calc R . .
C4 C 0.58877(15) 0.75707(11) 0.1991(4) 0.0726(10) Uani 1 1 d . . .
H4A H 0.5557 0.7585 0.2387 0.109 Uiso 1 1 calc R . .
H4B H 0.5860 0.7441 0.1103 0.109 Uiso 1 1 calc R . .
H4C H 0.6031 0.7905 0.1966 0.109 Uiso 1 1 calc R . .
C5 C 0.62984(10) 0.56060(11) 0.2076(3) 0.0537(7) Uani 1 1 d . . .
H5 H 0.5931 0.5558 0.2016 0.064 Uiso 1 1 calc R . .
C6 C 0.6540(2) 0.51317(13) 0.2355(5) 0.1109(17) Uani 1 1 d . . .
H6A H 0.6401 0.4990 0.3153 0.166 Uiso 1 1 calc R . .
H6B H 0.6898 0.5185 0.2470 0.166 Uiso 1 1 calc R . .
H6C H 0.6485 0.4902 0.1629 0.166 Uiso 1 1 calc R . .
C7 C 0.6489(2) 0.58505(17) 0.0848(4) 0.1015(15) Uani 1 1 d . . .
H7A H 0.6314 0.6166 0.0713 0.152 Uiso 1 1 calc R . .
H7B H 0.6429 0.5631 0.0104 0.152 Uiso 1 1 calc R . .
H7C H 0.6846 0.5913 0.0932 0.152 Uiso 1 1 calc R . .
C11 C 0.45830(8) 0.54495(8) 0.3791(2) 0.0265(4) Uani 1 1 d . . .
N12 N 0.40975(7) 0.53461(7) 0.38232(19) 0.0322(4) Uani 1 1 d . . .
C13 C 0.39501(9) 0.48936(8) 0.3423(2) 0.0369(5) Uani 1 1 d . . .
C14 C 0.42864(9) 0.45420(8) 0.2985(2) 0.0398(5) Uani 1 1 d . . .
H14 H 0.4175 0.4227 0.2686 0.048 Uiso 1 1 calc R . .
C15 C 0.47850(9) 0.46552(8) 0.2990(2) 0.0374(5) Uani 1 1 d . . .
H15 H 0.5020 0.4414 0.2712 0.045 Uiso 1 1 calc R . .
C16 C 0.49454(8) 0.51174(8) 0.3399(2) 0.0315(5) Uani 1 1 d . . .
H16 H 0.5288 0.5203 0.3410 0.038 Uiso 1 1 calc R . .
C17 C 0.34031(10) 0.47894(10) 0.3519(4) 0.0571(8) Uani 1 1 d . . .
H17A H 0.3321 0.4690 0.4411 0.086 Uiso 1 1 calc R . .
H17B H 0.3315 0.4521 0.2918 0.086 Uiso 1 1 calc R . .
H17C H 0.3216 0.5089 0.3291 0.086 Uiso 1 1 calc R . .

loop_
_atom_site_aniso_label
_atom_site_aniso_U_11
_atom_site_aniso_U_22
_atom_site_aniso_U_33
_atom_site_aniso_U_23
_atom_site_aniso_U_13
_atom_site_aniso_U_12
Cu1 0.03392(15) 0.02777(14) 0.03156(15) -0.00088(11) -0.00210(11) -0.00529(11)
P1 0.0226(3) 0.0283(3) 0.0292(3) 0.0005(2) 0.0021(2) -0.0028(2)
S1 0.0282(3) 0.0357(3) 0.0321(3) 0.0014(2) -0.0039(2) -0.0023(2)
S2 0.0255(3) 0.0262(3) 0.0388(3) -0.0044(2) 0.0026(2) -0.0018(2)
O1 0.0364(8) 0.0331(8) 0.0303(8) 0.0042(6) -0.0018(6) -0.0084(6)
O2 0.0252(8) 0.0397(9) 0.0439(9) -0.0094(7) 0.0055(7) -0.0014(6)
N1 0.0237(9) 0.0295(9) 0.0307(10) -0.0014(7) 0.0018(7) -0.0036(7)
N2 0.0217(9) 0.0296(9) 0.0362(10) -0.0066(8) 0.0042(8) -0.0023(7)
C1 0.0260(10) 0.0279(10) 0.0238(10) -0.0018(8) 0.0001(8) -0.0029(8)
C2 0.0531(15) 0.0379(13) 0.0371(13) 0.0111(10) -0.0029(11) -0.0175(11)
C3 0.0611(19) 0.095(3) 0.062(2) 0.0114(18) 0.0142(16) -0.0384(18)
C4 0.099(3) 0.0452(17) 0.073(2) 0.0250(16) -0.024(2) -0.0108(17)
C5 0.0384(14) 0.0615(17) 0.0614(18) -0.0282(14) 0.0173(13) -0.0090(12)
C6 0.204(6) 0.0404(18) 0.088(3) -0.0182(19) -0.007(3) 0.013(3)
C7 0.154(4) 0.095(3) 0.056(2) -0.012(2) 0.034(3) 0.021(3)
C11 0.0287(10) 0.0266(10) 0.0242(10) 0.0008(8) -0.0009(8) -0.0040(8)
N12 0.0272(9) 0.0296(9) 0.0398(11) 0.0023(8) -0.0018(8) -0.0057(7)
C13 0.0339(12) 0.0307(11) 0.0460(14) 0.0057(10) -0.0025(10) -0.0077(9)
C14 0.0479(14) 0.0261(11) 0.0454(14) -0.0007(10) -0.0036(11) -0.0082(10)
C15 0.0442(13) 0.0290(11) 0.0392(13) -0.0016(10) 0.0041(10) 0.0019(10)
C16 0.0311(11) 0.0306(11) 0.0327(11) 0.0006(9) 0.0022(9) -0.0019(9)
C17 0.0378(14) 0.0412(14) 0.092(2) 0.0023(15) -0.0079(14) -0.0142(11)

loop_
_atom_type_symbol
_atom_type_description
_atom_type_scat_dispersion_real
_atom_type_scat_dispersion_imag
_atom_type_scat_source
C C 0.0033 0.0016 'International Tables Vol C Tables 4.2.6.8 and 6.1.1.4'
H H 0.0000 0.0000 'International Tables Vol C Tables 4.2.6.8 and 6.1.1.4'
Cu Cu 0.3201 1.2651 'International Tables Vol C Tables 4.2.6.8 and 6.1.1.4'
N N 0.0061 0.0033 'International Tables Vol C Tables 4.2.6.8 and 6.1.1.4'
O O 0.0106 0.0060 'International Tables Vol C Tables 4.2.6.8 and 6.1.1.4'
P P 0.1023 0.0942 'International Tables Vol C Tables 4.2.6.8 and 6.1.1.4'
S S 0.1246 0.1234 'International Tables Vol C Tables 4.2.6.8 and 6.1.1.4'

loop_
_geom_angle_atom_site_label_1
_geom_angle_atom_site_label_2
_geom_angle_atom_site_label_3
_geom_angle
_geom_angle_site_symmetry_1
_geom_angle_site_symmetry_3
_geom_angle_publ_flag
S2 Cu1 S2 121.61(3) 12_767 . ?
S2 Cu1 S1 123.97(2) 12_767 . ?
S2 Cu1 S1 114.41(2) . . ?
O2 P1 O1 107.28(9) . . ?
O2 P1 N1 105.02(9) . . ?
O1 P1 N1 105.31(9) . . ?
O2 P1 S1 105.26(7) . . ?
O1 P1 S1 113.85(6) . . ?
N1 P1 S1 119.25(7) . . ?
P1 S1 Cu1 92.83(3) . . ?
C1 S2 Cu1 109.40(7) . 15_566 ?
C1 S2 Cu1 103.56(7) . . ?
Cu1 S2 Cu1 96.12(2) 15_566 . ?
C2 O1 P1 125.86(14) . . ?
C5 O2 P1 124.07(15) . . ?
C1 N1 P1 126.08(15) . . ?
C1 N2 C11 131.66(19) . . ?
C1 N2 H2 114.2(19) . . ?
C11 N2 H2 114.2(19) . . ?
N1 C1 N2 120.70(19) . . ?
N1 C1 S2 125.73(15) . . ?
N2 C1 S2 113.51(15) . . ?
O1 C2 C3 109.7(2) . . ?
O1 C2 C4 105.1(2) . . ?
C3 C2 C4 114.8(3) . . ?
O1 C2 H2A 109.0 . . ?
C3 C2 H2A 109.0 . . ?
C4 C2 H2A 109.0 . . ?
C2 C3 H3A 109.5 . . ?
C2 C3 H3B 109.5 . . ?
H3A C3 H3B 109.5 . . ?
C2 C3 H3C 109.5 . . ?
H3A C3 H3C 109.5 . . ?
H3B C3 H3C 109.5 . . ?
C2 C4 H4A 109.5 . . ?
C2 C4 H4B 109.5 . . ?
H4A C4 H4B 109.5 . . ?
C2 C4 H4C 109.5 . . ?
H4A C4 H4C 109.5 . . ?
H4B C4 H4C 109.5 . . ?
C6 C5 O2 105.9(3) . . ?
C6 C5 C7 113.1(3) . . ?
O2 C5 C7 108.0(3) . . ?
C6 C5 H5 109.9 . . ?
O2 C5 H5 109.9 . . ?
C7 C5 H5 109.9 . . ?
C5 C6 H6A 109.5 . . ?
C5 C6 H6B 109.5 . . ?
H6A C6 H6B 109.5 . . ?
C5 C6 H6C 109.5 . . ?
H6A C6 H6C 109.5 . . ?
H6B C6 H6C 109.5 . . ?
C5 C7 H7A 109.5 . . ?
C5 C7 H7B 109.5 . . ?
H7A C7 H7B 109.5 . . ?
C5 C7 H7C 109.5 . . ?
H7A C7 H7C 109.5 . . ?
H7B C7 H7C 109.5 . . ?
N12 C11 C16 124.21(19) . . ?
N12 C11 N2 111.13(18) . . ?
C16 C11 N2 124.65(19) . . ?
C11 N12 C13 117.99(19) . . ?
N12 C13 C14 121.7(2) . . ?
N12 C13 C17 116.0(2) . . ?
C14 C13 C17 122.3(2) . . ?
C15 C14 C13 119.0(2) . . ?
C15 C14 H14 120.5 . . ?
C13 C14 H14 120.5 . . ?
C14 C15 C16 120.3(2) . . ?
C14 C15 H15 119.8 . . ?
C16 C15 H15 119.8 . . ?
C15 C16 C11 116.7(2) . . ?
C15 C16 H16 121.6 . . ?
C11 C16 H16 121.6 . . ?
C13 C17 H17A 109.5 . . ?
C13 C17 H17B 109.5 . . ?
H17A C17 H17B 109.5 . . ?
C13 C17 H17C 109.5 . . ?
H17A C17 H17C 109.5 . . ?
H17B C17 H17C 109.5 . . ?

loop_
_geom_bond_atom_site_label_1
_geom_bond_atom_site_label_2
_geom_bond_distance
_geom_bond_site_symmetry_2
_geom_bond_publ_flag
Cu1 S2 2.2123(6) 12_767 ?
Cu1 S2 2.2364(6) . ?
Cu1 S1 2.2492(6) . ?
P1 O2 1.5709(16) . ?
P1 O1 1.5726(16) . ?
P1 N1 1.6223(17) . ?
P1 S1 1.9776(8) . ?
S2 C1 1.778(2) . ?
S2 Cu1 2.2124(6) 15_566 ?
O1 C2 1.469(3) . ?
O2 C5 1.471(3) . ?
N1 C1 1.301(3) . ?
N2 C1 1.352(3) . ?
N2 C11 1.414(3) . ?
N2 H2 0.81(3) . ?
C2 C3 1.504(4) . ?
C2 C4 1.513(4) . ?
C2 H2A 1.0000 . ?
C3 H3A 0.9800 . ?
C3 H3B 0.9800 . ?
C3 H3C 0.9800 . ?
C4 H4A 0.9800 . ?
C4 H4B 0.9800 . ?
C4 H4C 0.9800 . ?
C5 C6 1.462(5) . ?
C5 C7 1.513(5) . ?
C5 H5 1.0000 . ?
C6 H6A 0.9800 . ?
C6 H6B 0.9800 . ?
C6 H6C 0.9800 . ?
C7 H7A 0.9800 . ?
C7 H7B 0.9800 . ?
C7 H7C 0.9800 . ?
C11 N12 1.337(3) . ?
C11 C16 1.383(3) . ?
N12 C13 1.346(3) . ?
C13 C14 1.385(3) . ?
C13 C17 1.502(3) . ?
C14 C15 1.377(3) . ?
C14 H14 0.9500 . ?
C15 C16 1.383(3) . ?
C15 H15 0.9500 . ?
C16 H16 0.9500 . ?
C17 H17A 0.9800 . ?
C17 H17B 0.9800 . ?
C17 H17C 0.9800 . ?

loop_
_geom_hbond_atom_site_label_D
_geom_hbond_atom_site_label_H
_geom_hbond_atom_site_label_A
_geom_hbond_distance_DH
_geom_hbond_distance_HA
_geom_hbond_distance_DA
_geom_hbond_angle_DHA
_geom_hbond_site_symmetry_A
N2 H2 S1 0.81(3) 2.85(3) 3.443(2) 132(2) 15_566

loop_
_geom_torsion_atom_site_label_1
_geom_torsion_atom_site_label_2
_geom_torsion_atom_site_label_3
_geom_torsion_atom_site_label_4
_geom_torsion
_geom_torsion_site_symmetry_1
_geom_torsion_site_symmetry_2
_geom_torsion_site_symmetry_3
_geom_torsion_site_symmetry_4
_geom_torsion_publ_flag
O2 P1 S1 Cu1 -173.13(7) . . . . ?
O1 P1 S1 Cu1 69.65(7) . . . . ?
N1 P1 S1 Cu1 -55.70(8) . . . . ?
S2 Cu1 S1 P1 -168.84(3) 12_767 . . . ?
S2 Cu1 S1 P1 11.65(3) . . . . ?
S2 Cu1 S2 C1 -152.60(7) 12_767 . . . ?
S1 Cu1 S2 C1 26.92(7) . . . . ?
S2 Cu1 S2 Cu1 -40.92(2) 12_767 . . 15_566 ?
S1 Cu1 S2 Cu1 138.60(2) . . . 15_566 ?
O2 P1 O1 C2 -100.00(19) . . . . ?
N1 P1 O1 C2 148.49(18) . . . . ?
S1 P1 O1 C2 16.0(2) . . . . ?
O1 P1 O2 C5 -70.0(2) . . . . ?
N1 P1 O2 C5 41.7(2) . . . . ?
S1 P1 O2 C5 168.41(18) . . . . ?
O2 P1 N1 C1 -179.14(18) . . . . ?
O1 P1 N1 C1 -66.0(2) . . . . ?
S1 P1 N1 C1 63.3(2) . . . . ?
P1 N1 C1 N2 178.74(16) . . . . ?
P1 N1 C1 S2 1.8(3) . . . . ?
C11 N2 C1 N1 -0.2(4) . . . . ?
C11 N2 C1 S2 177.08(18) . . . . ?
Cu1 S2 C1 N1 -142.98(17) 15_566 . . . ?
Cu1 S2 C1 N1 -41.4(2) . . . . ?
Cu1 S2 C1 N2 39.90(17) 15_566 . . . ?
Cu1 S2 C1 N2 141.51(15) . . . . ?
P1 O1 C2 C3 78.8(3) . . . . ?
P1 O1 C2 C4 -157.2(2) . . . . ?
P1 O2 C5 C6 -142.3(3) . . . . ?
P1 O2 C5 C7 96.2(3) . . . . ?
C1 N2 C11 N12 -173.7(2) . . . . ?
C1 N2 C11 C16 7.0(4) . . . . ?
C16 C11 N12 C13 -1.4(3) . . . . ?
N2 C11 N12 C13 179.2(2) . . . . ?
C11 N12 C13 C14 -0.2(3) . . . . ?
C11 N12 C13 C17 178.0(2) . . . . ?
N12 C13 C14 C15 1.6(4) . . . . ?
C17 C13 C14 C15 -176.5(3) . . . . ?
C13 C14 C15 C16 -1.5(4) . . . . ?
C14 C15 C16 C11 0.0(3) . . . . ?
N12 C11 C16 C15 1.5(3) . . . . ?
N2 C11 C16 C15 -179.2(2) . . . . ?
